data_7062733
loop_
_publ_author_name
'Hork\'y, Filip'
'Soellner, Johannes'
'Schulz, Ji\<r\'i'
'C\'isa\<rov\'a, Ivana'
'Strassner, Thomas'
'\<St\<epni\<cka, Petr'

_publ_section_title
;
 Synthesis of Pt(ii) phosphinocarboxylate complexes with auxiliary
 arylcarbene ligands and factors that control their stereochemistry
;
_journal_issue 39
_journal_name_full 'New Journal of Chemistry'
_journal_page_first 18442
_journal_page_last 18449
_journal_paper_doi 10.1039/D3NJ03729K
_journal_volume 47
_journal_year 2023
_chemical_formula_moiety 'C37 H29 Fe N2 O2 P Pt, C H2 Cl2'
_chemical_formula_sum 'C38 H31 Cl2 Fe N2 O2 P Pt'
_chemical_formula_weight 900.46
_space_group_crystal_system triclinic
_space_group_IT_number 2
_space_group_name_Hall '-P 1'
_space_group_name_H-M_alt 'P -1'
_atom_sites_solution_hydrogens geom
_atom_sites_solution_primary direct
_atom_sites_solution_secondary difmap
_audit_creation_method SHELXL-2017/1
_audit_update_record
;
2023-07-26 deposited with the CCDC.	2023-09-20 downloaded from the CCDC.
;
_cell_angle_alpha 90.484(2)
_cell_angle_beta 92.307(2)
_cell_angle_gamma 115.888(2)
_cell_formula_units_Z 2
_cell_length_a 10.9275(7)
_cell_length_b 12.1821(7)
_cell_length_c 13.5028(8)
_cell_measurement_reflns_used 9274
_cell_measurement_temperature 120(2)
_cell_measurement_theta_max 27.50
_cell_measurement_theta_min 2.61
_cell_volume 1615.12(17)
_computing_cell_refinement 'SAINT V8.38A (Bruker AXS Inc., 2017)'
_computing_data_collection 'Bruker Instrument Service vV6.2.6'
_computing_data_reduction 'SAINT V8.38A (Bruker AXS Inc., 2017)'
_computing_molecular_graphics 'PLATON (Spek, 2017)'
_computing_publication_material 'PLATON (Spek, 2017)'
_computing_structure_refinement 'SHELXL-2017/1 (Sheldrick, 2017)'
_computing_structure_solution 'SHELXT 2014/5 (Sheldrick, 2014)'
_diffrn_ambient_temperature 120(2)
_diffrn_measured_fraction_theta_full 0.994
_diffrn_measured_fraction_theta_max 0.994
_diffrn_measurement_device_type 'Bruker D8 VENTURE Kappa Duo PHOTON 100 CMOS'
_diffrn_measurement_method '\f and \w scans'
_diffrn_radiation_monochromator 'Quazar Mo multilayer optic'
_diffrn_radiation_source 'I\mS micro-focus sealed tube'
_diffrn_radiation_type MoK\a
_diffrn_radiation_wavelength 0.71073
_diffrn_reflns_av_R_equivalents 0.0197
_diffrn_reflns_av_unetI/netI 0.0170
_diffrn_reflns_Laue_measured_fraction_full 0.994
_diffrn_reflns_Laue_measured_fraction_max 0.994
_diffrn_reflns_limit_h_max 14
_diffrn_reflns_limit_h_min -14
_diffrn_reflns_limit_k_max 15
_diffrn_reflns_limit_k_min -14
_diffrn_reflns_limit_l_max 17
_diffrn_reflns_limit_l_min -16
_diffrn_reflns_number 30790
_diffrn_reflns_point_group_measured_fraction_full 0.994
_diffrn_reflns_point_group_measured_fraction_max 0.994
_diffrn_reflns_theta_full 25.242
_diffrn_reflns_theta_max 27.535
_diffrn_reflns_theta_min 2.610
_exptl_absorpt_coefficient_mu 5.030
_exptl_absorpt_correction_T_max 0.54
_exptl_absorpt_correction_T_min 0.16
_exptl_absorpt_correction_type numerical
_exptl_absorpt_process_details 'SADABS-2016/2 - Bruker AXS'
_exptl_crystal_colour orange
_exptl_crystal_density_diffrn 1.852
_exptl_crystal_description prism
_exptl_crystal_F_000 884
_exptl_crystal_size_max 0.36
_exptl_crystal_size_mid 0.30
_exptl_crystal_size_min 0.14
_refine_diff_density_max 0.464
_refine_diff_density_min -0.690
_refine_diff_density_rms 0.065
_refine_ls_extinction_coef 0.0134(2)
_refine_ls_extinction_expression Fc^*^=kFc[1+0.001xFc^2^\l^3^/sin(2\q)]^-1/4^
_refine_ls_extinction_method 'SHELXL-2017/1 (Sheldrick 2017)'
_refine_ls_goodness_of_fit_ref 1.072
_refine_ls_hydrogen_treatment constr
_refine_ls_matrix_type full
_refine_ls_number_parameters 426
_refine_ls_number_reflns 7396
_refine_ls_number_restraints 0
_refine_ls_restrained_S_all 1.072
_refine_ls_R_factor_all 0.0130
_refine_ls_R_factor_gt 0.0127
_refine_ls_shift/su_max 0.004
_refine_ls_shift/su_mean 0.000
_refine_ls_structure_factor_coef Fsqd
_refine_ls_weighting_details 'w=1/[\s^2^(Fo^2^)+(0.0096P)^2^+1.2388P] where P=(Fo^2^+2Fc^2^)/3'
_refine_ls_weighting_scheme calc
_refine_ls_wR_factor_gt 0.0306
_refine_ls_wR_factor_ref 0.0307
_reflns_Friedel_coverage 0.000
_reflns_number_gt 7294
_reflns_number_total 7396
_reflns_threshold_expression 'I > 2\s(I)'
_cod_data_source_file d3nj03729k2.cif
_cod_data_source_block fh320
_cod_depositor_comments 'Adding full bibliography for 7062733--7062734.cif.'
_cod_database_code 7062733
_shelx_shelxl_version_number 2017/1
_shelx_space_group_comment
;
The symmetry employed for this shelxl refinement is uniquely defined
by the following loop, which should always be used as a source of
symmetry information in preference to the above space-group names.
They are only intended as comments.
;
_shelx_estimated_absorpt_t_min 0.265
_shelx_estimated_absorpt_t_max 0.539

loop_
_space_group_symop_operation_xyz
'x, y, z'
'-x, -y, -z'

loop_
_atom_site_label
_atom_site_type_symbol
_atom_site_fract_x
_atom_site_fract_y
_atom_site_fract_z
_atom_site_U_iso_or_equiv
_atom_site_adp_type
_atom_site_occupancy
_atom_site_site_symmetry_order
_atom_site_calc_flag
_atom_site_refinement_flags_posn
_atom_site_refinement_flags_adp
_atom_site_refinement_flags_occupancy
_atom_site_disorder_assembly
_atom_site_disorder_group
Pt Pt 0.68415(2) 0.25207(2) 0.33651(2) 0.00789(3) Uani 1 1 d . . . . .
Fe Fe 0.95946(2) 0.58757(2) 0.30246(2) 0.01235(5) Uani 1 1 d . . . . .
P P 0.77421(4) 0.31172(4) 0.18173(3) 0.00879(7) Uani 1 1 d . . . . .
O1 O 0.56629(12) 0.53389(11) 0.26896(9) 0.0170(2) Uani 1 1 d . . . . .
O2 O 0.59025(11) 0.37015(10) 0.31435(8) 0.0113(2) Uani 1 1 d . . . . .
N1 N 0.64844(13) 0.12433(12) 0.51963(10) 0.0107(2) Uani 1 1 d . . . . .
C2 C 0.61956(15) 0.21078(14) 0.47509(11) 0.0100(3) Uani 1 1 d . . . . .
N3 N 0.55962(13) 0.25096(12) 0.54236(10) 0.0108(2) Uani 1 1 d . . . . .
C4 C 0.55088(16) 0.19092(14) 0.63124(11) 0.0114(3) Uani 1 1 d . . . . .
C5 C 0.60853(16) 0.10980(14) 0.61761(11) 0.0110(3) Uani 1 1 d . . . . .
C6 C 0.50146(17) 0.20619(15) 0.72107(12) 0.0148(3) Uani 1 1 d . . . . .
H6 H 0.462558 0.261648 0.729184 0.018 Uiso 1 1 calc R U . . .
C7 C 0.51223(18) 0.13575(16) 0.79826(12) 0.0174(3) Uani 1 1 d . . . . .
H7 H 0.480610 0.143358 0.861291 0.021 Uiso 1 1 calc R U . . .
C8 C 0.56871(18) 0.05396(16) 0.78482(12) 0.0177(3) Uani 1 1 d . . . . .
H8 H 0.574059 0.007143 0.839292 0.021 Uiso 1 1 calc R U . . .
C9 C 0.61726(17) 0.03841(15) 0.69510(12) 0.0150(3) Uani 1 1 d . . . . .
H9 H 0.654653 -0.018160 0.686854 0.018 Uiso 1 1 calc R U . . .
C10 C 0.72079(15) 0.07516(14) 0.46269(11) 0.0106(3) Uani 1 1 d . . . . .
C11 C 0.75500(15) 0.12888(14) 0.36896(11) 0.0104(3) Uani 1 1 d . . . . .
C12 C 0.83417(17) 0.08895(15) 0.31394(12) 0.0146(3) Uani 1 1 d . . . . .
H12 H 0.862687 0.123416 0.251269 0.017 Uiso 1 1 calc R U . . .
C13 C 0.87290(17) 0.00025(16) 0.34770(13) 0.0170(3) Uani 1 1 d . . . . .
H13 H 0.927069 -0.024142 0.308002 0.020 Uiso 1 1 calc R U . . .
C14 C 0.83321(17) -0.05252(15) 0.43837(13) 0.0160(3) Uani 1 1 d . . . . .
H14 H 0.858212 -0.114131 0.460370 0.019 Uiso 1 1 calc R U . . .
C15 C 0.75631(17) -0.01448(15) 0.49704(12) 0.0137(3) Uani 1 1 d . . . . .
H15 H 0.728561 -0.049391 0.559685 0.016 Uiso 1 1 calc R U . . .
C16 C 0.50802(18) 0.34243(16) 0.53029(13) 0.0162(3) Uani 1 1 d . . . . .
H16A H 0.570421 0.418348 0.565359 0.024 Uiso 1 1 calc R U . . .
H16B H 0.417794 0.312489 0.557765 0.024 Uiso 1 1 calc R U . . .
H16C H 0.501196 0.357873 0.459649 0.024 Uiso 1 1 calc R U . . .
C31 C 0.77576(16) 0.56933(15) 0.34835(12) 0.0130(3) Uani 1 1 d . . . . .
C32 C 0.85355(18) 0.69085(16) 0.31632(14) 0.0188(3) Uani 1 1 d . . . . .
H32 H 0.826809 0.729739 0.264871 0.023 Uiso 1 1 calc R U . . .
C33 C 0.97761(18) 0.74346(16) 0.37458(14) 0.0204(4) Uani 1 1 d . . . . .
H33 H 1.048666 0.823252 0.368347 0.024 Uiso 1 1 calc R U . . .
C34 C 0.97716(18) 0.65608(17) 0.44389(13) 0.0192(3) Uani 1 1 d . . . . .
H34 H 1.047462 0.667746 0.492431 0.023 Uiso 1 1 calc R U . . .
C35 C 0.85293(17) 0.54788(16) 0.42800(12) 0.0149(3) Uani 1 1 d . . . . .
H35 H 0.826111 0.474762 0.463714 0.018 Uiso 1 1 calc R U . . .
C36 C 0.92736(16) 0.45047(14) 0.20364(12) 0.0122(3) Uani 1 1 d . . . . .
C37 C 0.98142(19) 0.56531(16) 0.15557(13) 0.0197(4) Uani 1 1 d . . . . .
H37 H 0.938884 0.587220 0.101609 0.024 Uiso 1 1 calc R U . . .
C38 C 1.11065(19) 0.64095(17) 0.20324(15) 0.0267(4) Uani 1 1 d . . . . .
H38 H 1.168897 0.722384 0.186777 0.032 Uiso 1 1 calc R U . . .
C39 C 1.13713(18) 0.57362(18) 0.27943(15) 0.0249(4) Uani 1 1 d . . . . .
H39 H 1.216592 0.602122 0.322303 0.030 Uiso 1 1 calc R U . . .
C40 C 1.02501(17) 0.45659(16) 0.28079(13) 0.0174(3) Uani 1 1 d . . . . .
H40 H 1.015983 0.393401 0.324863 0.021 Uiso 1 1 calc R U . . .
C41 C 0.63613(16) 0.48665(15) 0.30629(11) 0.0113(3) Uani 1 1 d . . . . .
C42 C 0.66564(16) 0.34154(14) 0.09005(11) 0.0117(3) Uani 1 1 d . . . . .
C43 C 0.52651(17) 0.29623(15) 0.10242(12) 0.0148(3) Uani 1 1 d . . . . .
H43 H 0.488633 0.253682 0.160583 0.018 Uiso 1 1 calc R U . . .
C44 C 0.44240(18) 0.31300(17) 0.02980(13) 0.0187(3) Uani 1 1 d . . . . .
H44 H 0.347353 0.281503 0.038543 0.022 Uiso 1 1 calc R U . . .
C45 C 0.4969(2) 0.37559(17) -0.05534(13) 0.0203(4) Uani 1 1 d . . . . .
H45 H 0.439979 0.389285 -0.103769 0.024 Uiso 1 1 calc R U . . .
C46 C 0.6348(2) 0.41785(16) -0.06913(12) 0.0199(4) Uani 1 1 d . . . . .
H46 H 0.672032 0.459083 -0.127933 0.024 Uiso 1 1 calc R U . . .
C47 C 0.71922(18) 0.40043(16) 0.00240(12) 0.0160(3) Uani 1 1 d . . . . .
H47 H 0.813433 0.428521 -0.008176 0.019 Uiso 1 1 calc R U . . .
C48 C 0.83232(16) 0.22337(14) 0.10145(11) 0.0111(3) Uani 1 1 d . . . . .
C49 C 0.73789(19) 0.10889(16) 0.06515(13) 0.0198(3) Uani 1 1 d . . . . .
H49 H 0.646051 0.077390 0.083665 0.024 Uiso 1 1 calc R U . . .
C50 C 0.7768(2) 0.04058(17) 0.00225(14) 0.0248(4) Uani 1 1 d . . . . .
H50 H 0.711922 -0.037805 -0.021465 0.030 Uiso 1 1 calc R U . . .
C51 C 0.9104(2) 0.08645(18) -0.02617(13) 0.0244(4) Uani 1 1 d . . . . .
H51 H 0.936806 0.040039 -0.069934 0.029 Uiso 1 1 calc R U . . .
C52 C 1.00456(19) 0.19954(18) 0.00934(13) 0.0216(4) Uani 1 1 d . . . . .
H52 H 1.096137 0.230788 -0.009751 0.026 Uiso 1 1 calc R U . . .
C53 C 0.96627(17) 0.26842(16) 0.07314(12) 0.0160(3) Uani 1 1 d . . . . .
H53 H 1.031795 0.346317 0.097340 0.019 Uiso 1 1 calc R U . . .
C1S C 0.25971(19) 0.30286(17) 0.26064(13) 0.0211(4) Uani 1 1 d . . . . .
H1S1 H 0.359251 0.349422 0.254803 0.025 Uiso 1 1 calc R U . . .
H1S2 H 0.214028 0.339035 0.215934 0.025 Uiso 1 1 calc R U . . .
Cl1S Cl 0.20852(5) 0.14838(4) 0.22371(3) 0.02523(9) Uani 1 1 d . . . . .
Cl2S Cl 0.21840(5) 0.31475(5) 0.38376(3) 0.02630(10) Uani 1 1 d . . . . .

loop_
_atom_site_aniso_label
_atom_site_aniso_U_11
_atom_site_aniso_U_22
_atom_site_aniso_U_33
_atom_site_aniso_U_23
_atom_site_aniso_U_13
_atom_site_aniso_U_12
Pt 0.00868(4) 0.00790(4) 0.00747(4) 0.00090(2) 0.00067(2) 0.00394(2)
Fe 0.01148(11) 0.01018(11) 0.01333(11) -0.00271(8) 0.00155(8) 0.00281(9)
P 0.00979(18) 0.00864(18) 0.00806(17) 0.00079(13) 0.00157(14) 0.00404(15)
O1 0.0188(6) 0.0170(6) 0.0192(6) 0.0031(5) -0.0006(5) 0.0116(5)
O2 0.0127(5) 0.0116(5) 0.0116(5) 0.0021(4) 0.0012(4) 0.0071(4)
N1 0.0118(6) 0.0103(6) 0.0100(6) 0.0015(5) 0.0006(5) 0.0046(5)
C2 0.0086(7) 0.0086(7) 0.0108(7) -0.0003(5) -0.0014(5) 0.0020(6)
N3 0.0119(6) 0.0110(6) 0.0092(6) 0.0016(5) 0.0017(5) 0.0047(5)
C4 0.0102(7) 0.0103(7) 0.0104(7) 0.0007(5) -0.0007(6) 0.0014(6)
C5 0.0092(7) 0.0112(7) 0.0096(7) -0.0005(5) -0.0002(5) 0.0019(6)
C6 0.0141(8) 0.0149(8) 0.0133(8) -0.0001(6) 0.0033(6) 0.0041(6)
C7 0.0198(8) 0.0177(8) 0.0109(7) 0.0010(6) 0.0048(6) 0.0044(7)
C8 0.0205(8) 0.0175(8) 0.0122(8) 0.0052(6) 0.0010(6) 0.0056(7)
C9 0.0172(8) 0.0139(8) 0.0135(8) 0.0029(6) 0.0000(6) 0.0064(7)
C10 0.0104(7) 0.0097(7) 0.0107(7) -0.0016(5) -0.0006(6) 0.0036(6)
C11 0.0099(7) 0.0080(7) 0.0119(7) 0.0001(5) -0.0014(6) 0.0029(6)
C12 0.0165(8) 0.0155(8) 0.0141(8) 0.0034(6) 0.0034(6) 0.0089(7)
C13 0.0173(8) 0.0177(8) 0.0204(8) 0.0020(6) 0.0044(7) 0.0113(7)
C14 0.0181(8) 0.0131(8) 0.0197(8) 0.0021(6) -0.0007(6) 0.0095(7)
C15 0.0156(8) 0.0113(7) 0.0135(7) 0.0014(6) -0.0014(6) 0.0053(6)
C16 0.0204(8) 0.0174(8) 0.0169(8) 0.0026(6) 0.0041(6) 0.0138(7)
C31 0.0145(7) 0.0121(8) 0.0136(7) -0.0021(6) 0.0012(6) 0.0071(6)
C32 0.0197(8) 0.0129(8) 0.0247(9) -0.0013(6) 0.0019(7) 0.0079(7)
C33 0.0190(8) 0.0118(8) 0.0267(9) -0.0081(7) 0.0018(7) 0.0035(7)
C34 0.0177(8) 0.0221(9) 0.0165(8) -0.0083(7) -0.0010(7) 0.0078(7)
C35 0.0161(8) 0.0174(8) 0.0113(7) -0.0026(6) 0.0014(6) 0.0073(7)
C36 0.0115(7) 0.0113(7) 0.0120(7) -0.0017(6) 0.0038(6) 0.0031(6)
C37 0.0262(9) 0.0139(8) 0.0145(8) 0.0000(6) 0.0089(7) 0.0038(7)
C38 0.0199(9) 0.0168(9) 0.0325(10) -0.0052(7) 0.0153(8) -0.0030(7)
C39 0.0110(8) 0.0252(10) 0.0336(10) -0.0134(8) 0.0019(7) 0.0036(7)
C40 0.0132(8) 0.0193(9) 0.0215(9) -0.0059(7) 0.0006(6) 0.0089(7)
C41 0.0143(7) 0.0141(8) 0.0077(7) 0.0010(5) 0.0038(6) 0.0081(6)
C42 0.0163(8) 0.0115(7) 0.0093(7) 0.0000(5) 0.0004(6) 0.0077(6)
C43 0.0180(8) 0.0171(8) 0.0101(7) -0.0005(6) 0.0005(6) 0.0084(7)
C44 0.0186(8) 0.0241(9) 0.0166(8) -0.0035(7) -0.0031(7) 0.0128(7)
C45 0.0320(10) 0.0227(9) 0.0132(8) -0.0029(6) -0.0066(7) 0.0191(8)
C46 0.0335(10) 0.0181(9) 0.0105(8) 0.0028(6) 0.0012(7) 0.0134(8)
C47 0.0202(8) 0.0160(8) 0.0124(7) 0.0016(6) 0.0034(6) 0.0081(7)
C48 0.0165(8) 0.0121(7) 0.0078(7) 0.0014(5) 0.0014(6) 0.0089(6)
C49 0.0206(9) 0.0151(8) 0.0220(9) -0.0016(7) 0.0003(7) 0.0064(7)
C50 0.0349(11) 0.0192(9) 0.0236(9) -0.0090(7) -0.0081(8) 0.0158(8)
C51 0.0394(11) 0.0320(10) 0.0156(8) -0.0059(7) -0.0031(8) 0.0289(9)
C52 0.0240(9) 0.0313(10) 0.0192(9) 0.0013(7) 0.0046(7) 0.0207(8)
C53 0.0173(8) 0.0187(8) 0.0147(8) 0.0005(6) 0.0015(6) 0.0105(7)
C1S 0.0217(9) 0.0209(9) 0.0197(9) 0.0012(7) 0.0019(7) 0.0082(7)
Cl1S 0.0255(2) 0.0212(2) 0.0281(2) -0.00132(17) 0.00453(18) 0.00916(18)
Cl2S 0.0275(2) 0.0382(3) 0.0193(2) -0.00274(18) -0.00015(17) 0.0202(2)

loop_
_atom_type_symbol
_atom_type_description
_atom_type_scat_dispersion_real
_atom_type_scat_dispersion_imag
_atom_type_scat_source
C C 0.0033 0.0016 'International Tables Vol C Tables 4.2.6.8 and 6.1.1.4'
H H 0.0000 0.0000 'International Tables Vol C Tables 4.2.6.8 and 6.1.1.4'
Cl Cl 0.1484 0.1585 'International Tables Vol C Tables 4.2.6.8 and 6.1.1.4'
Fe Fe 0.3463 0.8444 'International Tables Vol C Tables 4.2.6.8 and 6.1.1.4'
N N 0.0061 0.0033 'International Tables Vol C Tables 4.2.6.8 and 6.1.1.4'
O O 0.0106 0.0060 'International Tables Vol C Tables 4.2.6.8 and 6.1.1.4'
P P 0.1023 0.0942 'International Tables Vol C Tables 4.2.6.8 and 6.1.1.4'
Pt Pt -1.7033 8.3905 'International Tables Vol C Tables 4.2.6.8 and 6.1.1.4'

loop_
_geom_angle_atom_site_label_1
_geom_angle_atom_site_label_2
_geom_angle_atom_site_label_3
_geom_angle
_geom_angle_site_symmetry_1
_geom_angle_site_symmetry_3
_geom_angle_publ_flag
C11 Pt C2 79.83(6) . . ?
C11 Pt O2 172.94(5) . . ?
C2 Pt O2 93.98(5) . . ?
C11 Pt P 100.16(5) . . ?
C2 Pt P 175.59(4) . . ?
O2 Pt P 86.27(3) . . ?
C36 Fe C35 118.83(7) . . ?
C36 Fe C37 41.28(7) . . ?
C35 Fe C37 153.49(7) . . ?
C36 Fe C40 41.46(7) . . ?
C35 Fe C40 107.67(7) . . ?
C37 Fe C40 69.27(7) . . ?
C36 Fe C31 108.92(6) . . ?
C35 Fe C31 41.21(6) . . ?
C37 Fe C31 119.24(7) . . ?
C40 Fe C31 129.12(7) . . ?
C36 Fe C34 152.24(7) . . ?
C35 Fe C34 40.93(7) . . ?
C37 Fe C34 164.56(7) . . ?
C40 Fe C34 117.17(7) . . ?
C31 Fe C34 68.84(7) . . ?
C36 Fe C38 69.06(7) . . ?
C35 Fe C38 164.43(8) . . ?
C37 Fe C38 40.89(8) . . ?
C40 Fe C38 68.56(8) . . ?
C31 Fe C38 152.52(8) . . ?
C34 Fe C38 126.11(8) . . ?
C36 Fe C33 166.44(7) . . ?
C35 Fe C33 68.71(7) . . ?
C37 Fe C33 127.27(7) . . ?
C40 Fe C33 150.34(7) . . ?
C31 Fe C33 68.58(7) . . ?
C34 Fe C33 40.59(7) . . ?
C38 Fe C33 106.65(8) . . ?
C36 Fe C39 68.89(7) . . ?
C35 Fe C39 127.13(8) . . ?
C37 Fe C39 68.57(8) . . ?
C40 Fe C39 40.52(7) . . ?
C31 Fe C39 166.44(8) . . ?
C34 Fe C39 106.50(7) . . ?
C38 Fe C39 40.41(9) . . ?
C33 Fe C39 116.77(7) . . ?
C36 Fe C32 129.23(7) . . ?
C35 Fe C32 68.72(7) . . ?
C37 Fe C32 108.50(8) . . ?
C40 Fe C32 167.96(7) . . ?
C31 Fe C32 40.77(7) . . ?
C34 Fe C32 68.19(7) . . ?
C38 Fe C32 118.05(8) . . ?
C33 Fe C32 40.37(7) . . ?
C39 Fe C32 150.76(8) . . ?
C36 P C42 107.99(7) . . ?
C36 P C48 101.83(7) . . ?
C42 P C48 98.38(7) . . ?
C36 P Pt 106.04(5) . . ?
C42 P Pt 116.01(5) . . ?
C48 P Pt 124.99(5) . . ?
C41 O2 Pt 133.72(10) . . ?
C2 N1 C5 110.75(13) . . ?
C2 N1 C10 116.00(13) . . ?
C5 N1 C10 133.02(13) . . ?
N3 C2 N1 106.94(13) . . ?
N3 C2 Pt 137.26(11) . . ?
N1 C2 Pt 115.66(11) . . ?
C2 N3 C4 109.96(13) . . ?
C2 N3 C16 128.14(13) . . ?
C4 N3 C16 121.89(13) . . ?
C6 C4 N3 129.82(15) . . ?
C6 C4 C5 122.87(15) . . ?
N3 C4 C5 107.27(13) . . ?
C9 C5 N1 134.42(15) . . ?
C9 C5 C4 120.49(15) . . ?
N1 C5 C4 105.08(13) . . ?
C7 C6 C4 116.21(15) . . ?
C7 C6 H6 121.9 . . ?
C4 C6 H6 121.9 . . ?
C6 C7 C8 121.14(15) . . ?
C6 C7 H7 119.4 . . ?
C8 C7 H7 119.4 . . ?
C9 C8 C7 122.56(16) . . ?
C9 C8 H8 118.7 . . ?
C7 C8 H8 118.7 . . ?
C8 C9 C5 116.72(15) . . ?
C8 C9 H9 121.6 . . ?
C5 C9 H9 121.6 . . ?
C15 C10 C11 123.72(14) . . ?
C15 C10 N1 122.98(14) . . ?
C11 C10 N1 113.29(13) . . ?
C12 C11 C10 114.85(14) . . ?
C12 C11 Pt 130.04(12) . . ?
C10 C11 Pt 115.11(11) . . ?
C13 C12 C11 122.37(15) . . ?
C13 C12 H12 118.8 . . ?
C11 C12 H12 118.8 . . ?
C14 C13 C12 120.67(15) . . ?
C14 C13 H13 119.7 . . ?
C12 C13 H13 119.7 . . ?
C13 C14 C15 119.34(15) . . ?
C13 C14 H14 120.3 . . ?
C15 C14 H14 120.3 . . ?
C10 C15 C14 119.00(15) . . ?
C10 C15 H15 120.5 . . ?
C14 C15 H15 120.5 . . ?
N3 C16 H16A 109.5 . . ?
N3 C16 H16B 109.5 . . ?
H16A C16 H16B 109.5 . . ?
N3 C16 H16C 109.5 . . ?
H16A C16 H16C 109.5 . . ?
H16B C16 H16C 109.5 . . ?
C32 C31 C35 107.58(15) . . ?
C32 C31 C41 123.65(15) . . ?
C35 C31 C41 128.70(15) . . ?
C32 C31 Fe 70.23(10) . . ?
C35 C31 Fe 69.10(9) . . ?
C41 C31 Fe 128.38(11) . . ?
C33 C32 C31 108.27(16) . . ?
C33 C32 Fe 69.60(10) . . ?
C31 C32 Fe 69.00(9) . . ?
C33 C32 H32 125.9 . . ?
C31 C32 H32 125.9 . . ?
Fe C32 H32 127.1 . . ?
C32 C33 C34 108.19(16) . . ?
C32 C33 Fe 70.04(10) . . ?
C34 C33 Fe 69.39(10) . . ?
C32 C33 H33 125.9 . . ?
C34 C33 H33 125.9 . . ?
Fe C33 H33 126.2 . . ?
C33 C34 C35 108.24(15) . . ?
C33 C34 Fe 70.03(10) . . ?
C35 C34 Fe 69.17(9) . . ?
C33 C34 H34 125.9 . . ?
C35 C34 H34 125.9 . . ?
Fe C34 H34 126.5 . . ?
C34 C35 C31 107.71(15) . . ?
C34 C35 Fe 69.91(10) . . ?
C31 C35 Fe 69.69(9) . . ?
C34 C35 H35 126.1 . . ?
C31 C35 H35 126.1 . . ?
Fe C35 H35 125.8 . . ?
C37 C36 C40 107.55(15) . . ?
C37 C36 P 132.71(13) . . ?
C40 C36 P 119.70(12) . . ?
C37 C36 Fe 69.78(9) . . ?
C40 C36 Fe 69.69(9) . . ?
P C36 Fe 127.35(8) . . ?
C38 C37 C36 107.77(17) . . ?
C38 C37 Fe 70.02(10) . . ?
C36 C37 Fe 68.94(9) . . ?
C38 C37 H37 126.1 . . ?
C36 C37 H37 126.1 . . ?
Fe C37 H37 126.5 . . ?
C39 C38 C37 108.27(16) . . ?
C39 C38 Fe 70.06(11) . . ?
C37 C38 Fe 69.09(10) . . ?
C39 C38 H38 125.9 . . ?
C37 C38 H38 125.9 . . ?
Fe C38 H38 126.6 . . ?
C40 C39 C38 108.49(16) . . ?
C40 C39 Fe 69.00(10) . . ?
C38 C39 Fe 69.52(11) . . ?
C40 C39 H39 125.8 . . ?
C38 C39 H39 125.8 . . ?
Fe C39 H39 127.3 . . ?
C39 C40 C36 107.91(16) . . ?
C39 C40 Fe 70.47(10) . . ?
C36 C40 Fe 68.85(9) . . ?
C39 C40 H40 126.0 . . ?
C36 C40 H40 126.0 . . ?
Fe C40 H40 126.2 . . ?
O1 C41 O2 122.23(15) . . ?
O1 C41 C31 118.02(14) . . ?
O2 C41 C31 119.66(13) . . ?
C43 C42 C47 119.17(15) . . ?
C43 C42 P 120.20(12) . . ?
C47 C42 P 120.37(12) . . ?
C42 C43 C44 120.25(15) . . ?
C42 C43 H43 119.9 . . ?
C44 C43 H43 119.9 . . ?
C45 C44 C43 120.30(16) . . ?
C45 C44 H44 119.8 . . ?
C43 C44 H44 119.8 . . ?
C46 C45 C44 119.56(16) . . ?
C46 C45 H45 120.2 . . ?
C44 C45 H45 120.2 . . ?
C45 C46 C47 120.51(16) . . ?
C45 C46 H46 119.7 . . ?
C47 C46 H46 119.7 . . ?
C46 C47 C42 120.13(16) . . ?
C46 C47 H47 119.9 . . ?
C42 C47 H47 119.9 . . ?
C53 C48 C49 118.97(15) . . ?
C53 C48 P 122.27(12) . . ?
C49 C48 P 118.72(13) . . ?
C50 C49 C48 120.56(17) . . ?
C50 C49 H49 119.7 . . ?
C48 C49 H49 119.7 . . ?
C49 C50 C51 120.15(17) . . ?
C49 C50 H50 119.9 . . ?
C51 C50 H50 119.9 . . ?
C52 C51 C50 119.74(16) . . ?
C52 C51 H51 120.1 . . ?
C50 C51 H51 120.1 . . ?
C51 C52 C53 120.41(17) . . ?
C51 C52 H52 119.8 . . ?
C53 C52 H52 119.8 . . ?
C48 C53 C52 120.18(16) . . ?
C48 C53 H53 119.9 . . ?
C52 C53 H53 119.9 . . ?
Cl2S C1S Cl1S 111.19(10) . . ?
Cl2S C1S H1S1 109.4 . . ?
Cl1S C1S H1S1 109.4 . . ?
Cl2S C1S H1S2 109.4 . . ?
Cl1S C1S H1S2 109.4 . . ?
H1S1 C1S H1S2 108.0 . . ?

loop_
_geom_bond_atom_site_label_1
_geom_bond_atom_site_label_2
_geom_bond_distance
_geom_bond_site_symmetry_2
_geom_bond_publ_flag
Pt C11 2.0104(15) . ?
Pt C2 2.0161(15) . ?
Pt O2 2.1173(11) . ?
Pt P 2.3305(4) . ?
Fe C36 2.0263(15) . ?
Fe C35 2.0356(16) . ?
Fe C37 2.0374(17) . ?
Fe C40 2.0376(17) . ?
Fe C31 2.0434(16) . ?
Fe C34 2.0454(17) . ?
Fe C38 2.0498(18) . ?
Fe C33 2.0539(17) . ?
Fe C39 2.0570(18) . ?
Fe C32 2.0598(17) . ?
P C36 1.7963(16) . ?
P C42 1.8268(16) . ?
P C48 1.8356(16) . ?
O1 C41 1.2349(19) . ?
O2 C41 1.290(2) . ?
N1 C2 1.362(2) . ?
N1 C5 1.398(2) . ?
N1 C10 1.425(2) . ?
C2 N3 1.347(2) . ?
N3 C4 1.396(2) . ?
N3 C16 1.460(2) . ?
C4 C6 1.391(2) . ?
C4 C5 1.399(2) . ?
C5 C9 1.393(2) . ?
C6 C7 1.389(2) . ?
C6 H6 0.9500 . ?
C7 C8 1.396(3) . ?
C7 H7 0.9500 . ?
C8 C9 1.386(2) . ?
C8 H8 0.9500 . ?
C9 H9 0.9500 . ?
C10 C15 1.386(2) . ?
C10 C11 1.417(2) . ?
C11 C12 1.397(2) . ?
C12 C13 1.395(2) . ?
C12 H12 0.9500 . ?
C13 C14 1.383(2) . ?
C13 H13 0.9500 . ?
C14 C15 1.391(2) . ?
C14 H14 0.9500 . ?
C15 H15 0.9500 . ?
C16 H16A 0.9800 . ?
C16 H16B 0.9800 . ?
C16 H16C 0.9800 . ?
C31 C32 1.429(2) . ?
C31 C35 1.435(2) . ?
C31 C41 1.498(2) . ?
C32 C33 1.419(3) . ?
C32 H32 0.9500 . ?
C33 C34 1.422(3) . ?
C33 H33 0.9500 . ?
C34 C35 1.427(2) . ?
C34 H34 0.9500 . ?
C35 H35 0.9500 . ?
C36 C37 1.433(2) . ?
C36 C40 1.438(2) . ?
C37 C38 1.428(3) . ?
C37 H37 0.9500 . ?
C38 C39 1.419(3) . ?
C38 H38 0.9500 . ?
C39 C40 1.418(3) . ?
C39 H39 0.9500 . ?
C40 H40 0.9500 . ?
C42 C43 1.390(2) . ?
C42 C47 1.401(2) . ?
C43 C44 1.394(2) . ?
C43 H43 0.9500 . ?
C44 C45 1.390(3) . ?
C44 H44 0.9500 . ?
C45 C46 1.385(3) . ?
C45 H45 0.9500 . ?
C46 C47 1.390(2) . ?
C46 H46 0.9500 . ?
C47 H47 0.9500 . ?
C48 C53 1.392(2) . ?
C48 C49 1.393(2) . ?
C49 C50 1.386(2) . ?
C49 H49 0.9500 . ?
C50 C51 1.388(3) . ?
C50 H50 0.9500 . ?
C51 C52 1.378(3) . ?
C51 H51 0.9500 . ?
C52 C53 1.395(2) . ?
C52 H52 0.9500 . ?
C53 H53 0.9500 . ?
C1S Cl2S 1.7612(18) . ?
C1S Cl1S 1.7736(19) . ?
C1S H1S1 0.9900 . ?
C1S H1S2 0.9900 . ?
